data_4078161
loop_
_publ_author_name
'Prakash, Om'
'Singh, Pradhumn'
'Mukherjee, G.'
'Singh, Ajai K.'

_publ_section_title
;
 Efficient Catalysis of Transfer Hydrogenation of Ketones and Oxidation of
 Alcohols with Newly Designed Half-Sandwich Rhodium(III) and Iridium(III)
 Complexes of Half-Pincer Chalcogenated Pyridines
;
_journal_issue 8
_journal_name_full Organometallics
_journal_page_first 3379
_journal_paper_doi 10.1021/om300169p
_journal_volume 31
_journal_year 2012
_chemical_formula_moiety 'C24 H29 N2 Rh Se, 2(F6 P)'
_chemical_formula_sum 'C24 H29 F12 N2 P2 Rh Se'
_chemical_formula_weight 817.30
_chemical_name_systematic
; 
 ? 
;
_space_group_IT_number 61
_symmetry_cell_setting orthorhombic
_symmetry_space_group_name_Hall '-P 2ac 2ab'
_symmetry_space_group_name_H-M 'P b c a'
_atom_sites_solution_hydrogens geom
_atom_sites_solution_primary direct
_atom_sites_solution_secondary difmap
_audit_creation_method SHELXL-97
_cell_angle_alpha 90.00
_cell_angle_beta 90.00
_cell_angle_gamma 90.00
_cell_formula_units_Z 8
_cell_length_a 13.709(2)
_cell_length_b 14.199(2)
_cell_length_c 31.494(5)
_cell_measurement_reflns_used 7259
_cell_measurement_temperature 298(2)
_cell_measurement_theta_max 27.29
_cell_measurement_theta_min 2.16
_cell_volume 6130.4(16)
_computing_cell_refinement 'Bruker SMART'
_computing_data_collection 'Bruker SMART'
_computing_data_reduction 'Bruker SAINT'
_computing_molecular_graphics 'Bruker SHELXTL'
_computing_publication_material 'Bruker SHELXTL'
_computing_structure_refinement 'SHELXL-97 (Sheldrick, 1997)'
_computing_structure_solution 'SHELXS-97 (Sheldrick, 1990)'
_diffrn_ambient_temperature 298(2)
_diffrn_measured_fraction_theta_full 1.000
_diffrn_measured_fraction_theta_max 1.000
_diffrn_measurement_device_type 'CCD area detector'
_diffrn_measurement_method 'phi and omega scans'
_diffrn_radiation_monochromator graphite
_diffrn_radiation_source 'fine-focus sealed tube'
_diffrn_radiation_type MoK\a
_diffrn_radiation_wavelength 0.71073
_diffrn_reflns_av_R_equivalents 0.0774
_diffrn_reflns_av_sigmaI/netI 0.0391
_diffrn_reflns_limit_h_max 16
_diffrn_reflns_limit_h_min -16
_diffrn_reflns_limit_k_max 16
_diffrn_reflns_limit_k_min -16
_diffrn_reflns_limit_l_max 37
_diffrn_reflns_limit_l_min -37
_diffrn_reflns_number 55712
_diffrn_reflns_theta_full 25.00
_diffrn_reflns_theta_max 25.00
_diffrn_reflns_theta_min 1.29
_exptl_absorpt_coefficient_mu 1.941
_exptl_absorpt_correction_T_max 0.722
_exptl_absorpt_correction_T_min 0.617
_exptl_absorpt_correction_type multi-scan
_exptl_absorpt_process_details '(SADABS; Sheldrick, 1996)'
_exptl_crystal_colour yellow
_exptl_crystal_density_diffrn 1.771
_exptl_crystal_density_meas 1.771
_exptl_crystal_density_method 'not measured'
_exptl_crystal_description block
_exptl_crystal_F_000 3232.0
_exptl_crystal_size_max 0.42
_exptl_crystal_size_mid 0.21
_exptl_crystal_size_min 0.17
_refine_diff_density_max 0.731
_refine_diff_density_min -0.754
_refine_diff_density_rms 0.105
_refine_ls_extinction_method none
_refine_ls_goodness_of_fit_ref 1.172
_refine_ls_hydrogen_treatment constr
_refine_ls_matrix_type full
_refine_ls_number_parameters 375
_refine_ls_number_reflns 5400
_refine_ls_number_restraints 0
_refine_ls_restrained_S_all 1.172
_refine_ls_R_factor_all 0.0982
_refine_ls_R_factor_gt 0.0830
_refine_ls_shift/su_max 0.000
_refine_ls_shift/su_mean 0.000
_refine_ls_structure_factor_coef Fsqd
_refine_ls_weighting_details 'calc w=1/[\s^2^(Fo^2^)+(0.0831P)^2^+45.9465P] where P=(Fo^2^+2Fc^2^)/3'
_refine_ls_weighting_scheme calc
_refine_ls_wR_factor_gt 0.1992
_refine_ls_wR_factor_ref 0.2080
_reflns_number_gt 4568
_reflns_number_total 5400
_reflns_threshold_expression >2sigma(I)
_cod_data_source_file om300169p_si_002.cif
_cod_data_source_block complex_3
_cod_depositor_comments
;
The following automatic conversions were performed:

'_symmetry_cell_setting' value 'Orthorhombic' changed to
'orthorhombic' according to
/home/saulius/struct/CIF-dictionaries/cif_core.dic dictionary named
'cif_core.dic' version 2.4.1 from 2010-06-29.

Automatic conversion script
Id: cif_fix_values 1715 2011-07-08 13:25:40Z adriana 
;
_cod_original_cell_volume 6130.3(16)
_cod_original_sg_symbol_H-M Pbca
_cod_database_code 4078161

loop_
_symmetry_equiv_pos_as_xyz
'x, y, z'
'-x+1/2, -y, z+1/2'
'-x, y+1/2, -z+1/2'
'x+1/2, -y+1/2, -z'
'-x, -y, -z'
'x-1/2, y, -z-1/2'
'x, -y-1/2, z-1/2'
'-x-1/2, y-1/2, z'

loop_
_atom_site_label
_atom_site_type_symbol
_atom_site_fract_x
_atom_site_fract_y
_atom_site_fract_z
_atom_site_U_iso_or_equiv
_atom_site_adp_type
_atom_site_occupancy
_atom_site_symmetry_multiplicity
_atom_site_calc_flag
_atom_site_refinement_flags
C2 C 0.3601(6) -0.0546(6) 0.4317(3) 0.062(2) Uani 1 1 d .
H2 H 0.3809 -0.1008 0.4129 0.074 Uiso 1 1 calc R
C3 C 0.2650(7) -0.0552(7) 0.4472(3) 0.073(3) Uani 1 1 d .
H3 H 0.2214 -0.1012 0.4382 0.087 Uiso 1 1 calc R
C4 C 0.2356(7) 0.0117(8) 0.4756(3) 0.075(3) Uani 1 1 d .
H4 H 0.1727 0.0101 0.4865 0.091 Uiso 1 1 calc R
C5 C 0.2983(6) 0.0808(7) 0.4878(3) 0.068(2) Uani 1 1 d .
H5 H 0.2771 0.1269 0.5067 0.082 Uiso 1 1 calc R
C6 C 0.3930(6) 0.0838(6) 0.4729(2) 0.0552(19) Uani 1 1 d .
H6 H 0.4357 0.1309 0.4816 0.066 Uiso 1 1 calc R
C1 C 0.4226(5) 0.0147(5) 0.4446(2) 0.0455(17) Uani 1 1 d .
C7 C 0.6170(5) 0.1154(5) 0.4475(2) 0.0514(19) Uani 1 1 d .
H7A H 0.6035 0.1140 0.4777 0.062 Uiso 1 1 calc R
H7B H 0.6869 0.1086 0.4438 0.062 Uiso 1 1 calc R
C8 C 0.5856(5) 0.2085(5) 0.4300(2) 0.0410(16) Uani 1 1 d .
C9 C 0.5845(6) 0.2875(6) 0.4557(3) 0.060(2) Uani 1 1 d .
H9 H 0.6016 0.2829 0.4842 0.072 Uiso 1 1 calc R
C10 C 0.5584(7) 0.3716(7) 0.4389(3) 0.076(3) Uani 1 1 d .
H10 H 0.5577 0.4251 0.4559 0.092 Uiso 1 1 calc R
C11 C 0.5330(6) 0.3780(6) 0.3968(3) 0.063(2) Uani 1 1 d .
H11 H 0.5159 0.4356 0.3849 0.076 Uiso 1 1 calc R
C12 C 0.5334(5) 0.2972(5) 0.3728(3) 0.0531(19) Uani 1 1 d .
H12 H 0.5144 0.3004 0.3445 0.064 Uiso 1 1 calc R
C13 C 0.6675(5) 0.0137(5) 0.3271(2) 0.0398(16) Uani 1 1 d .
C14 C 0.5785(5) -0.0264(5) 0.3106(2) 0.0402(16) Uani 1 1 d .
C15 C 0.5313(5) 0.0429(5) 0.2858(2) 0.0436(17) Uani 1 1 d .
C16 C 0.5893(5) 0.1249(5) 0.2867(2) 0.0430(17) Uani 1 1 d .
C17 C 0.6735(5) 0.1079(5) 0.3118(2) 0.0416(16) Uani 1 1 d .
C18 C 0.7560(6) 0.1747(6) 0.3191(3) 0.071(3) Uani 1 1 d .
H18A H 0.7942 0.1799 0.2936 0.107 Uiso 1 1 calc R
H18B H 0.7963 0.1517 0.3417 0.107 Uiso 1 1 calc R
H18C H 0.7306 0.2355 0.3265 0.107 Uiso 1 1 calc R
C19 C 0.7444(6) -0.0385(6) 0.3513(3) 0.060(2) Uani 1 1 d .
H19A H 0.7143 -0.0860 0.3685 0.090 Uiso 1 1 calc R
H19B H 0.7795 0.0047 0.3691 0.090 Uiso 1 1 calc R
H19C H 0.7888 -0.0677 0.3317 0.090 Uiso 1 1 calc R
C20 C 0.5460(6) -0.1259(5) 0.3179(3) 0.063(2) Uani 1 1 d .
H20A H 0.4760 -0.1286 0.3177 0.094 Uiso 1 1 calc R
H20B H 0.5698 -0.1475 0.3448 0.094 Uiso 1 1 calc R
H20C H 0.5713 -0.1655 0.2957 0.094 Uiso 1 1 calc R
C21 C 0.4403(6) 0.0306(7) 0.2602(3) 0.075(3) Uani 1 1 d .
H21A H 0.4011 0.0864 0.2623 0.113 Uiso 1 1 calc R
H21B H 0.4042 -0.0223 0.2708 0.113 Uiso 1 1 calc R
H21C H 0.4573 0.0198 0.2310 0.113 Uiso 1 1 calc R
C22 C 0.5706(7) 0.2127(6) 0.2607(3) 0.078(3) Uani 1 1 d .
H22A H 0.5933 0.2032 0.2322 0.117 Uiso 1 1 calc R
H22B H 0.6046 0.2650 0.2732 0.117 Uiso 1 1 calc R
H22C H 0.5019 0.2258 0.2603 0.117 Uiso 1 1 calc R
C23 C 0.3171(6) 0.1314(5) 0.3629(2) 0.0509(18) Uani 1 1 d .
F1 F 0.8049(5) 0.8618(9) 0.1895(3) 0.190(5) Uani 1 1 d .
F2 F 0.7139(8) 0.9880(6) 0.1973(4) 0.230(6) Uani 1 1 d .
F3 F 0.5887(5) 0.8985(7) 0.2123(3) 0.154(3) Uani 1 1 d .
F4 F 0.6797(7) 0.7764(5) 0.2079(3) 0.166(3) Uani 1 1 d .
F5 F 0.6693(5) 0.8671(8) 0.1530(2) 0.175(4) Uani 1 1 d .
F6 F 0.7293(5) 0.8917(6) 0.2476(2) 0.127(2) Uani 1 1 d .
F7 F 0.6489(6) 0.7496(5) 0.4153(2) 0.135(3) Uani 1 1 d .
F8 F 0.6110(6) 0.6952(6) 0.4785(2) 0.141(3) Uani 1 1 d .
F9 F 0.4922(6) 0.6113(5) 0.4510(3) 0.136(3) Uani 1 1 d .
F10 F 0.5299(6) 0.6666(8) 0.3883(3) 0.182(4) Uani 1 1 d .
F11 F 0.6427(5) 0.5972(4) 0.4261(2) 0.114(2) Uani 1 1 d .
F12 F 0.5001(7) 0.7641(5) 0.4432(3) 0.185(4) Uani 1 1 d .
N1 N 0.5604(4) 0.2138(4) 0.38908(18) 0.0420(13) Uani 1 1 d .
N2 N 0.3958(4) 0.1186(4) 0.35701(19) 0.0436(14) Uani 1 1 d .
P1 P 0.69802(18) 0.8830(2) 0.20024(8) 0.0728(7) Uani 1 1 d .
P2 P 0.56920(17) 0.68069(16) 0.43312(8) 0.0621(6) Uani 1 1 d .
Rh1 Rh 0.54380(4) 0.09155(3) 0.350648(16) 0.03479(17) Uani 1 1 d .
Se1 Se 0.55141(5) 0.00965(5) 0.42036(2) 0.0468(2) Uani 1 1 d .
C24 C 0.2131(6) 0.1506(7) 0.3708(3) 0.084(3) Uani 1 1 d .
H24A H 0.2067 0.1907 0.3952 0.126 Uiso 1 1 calc R
H24B H 0.1795 0.0924 0.3758 0.126 Uiso 1 1 calc R
H24C H 0.1854 0.1813 0.3464 0.126 Uiso 1 1 calc R

loop_
_atom_site_aniso_label
_atom_site_aniso_U_11
_atom_site_aniso_U_22
_atom_site_aniso_U_33
_atom_site_aniso_U_23
_atom_site_aniso_U_13
_atom_site_aniso_U_12
C2 0.069(5) 0.059(5) 0.058(5) 0.001(4) 0.012(4) -0.008(4)
C3 0.060(6) 0.085(7) 0.073(6) 0.012(5) -0.005(5) -0.024(5)
C4 0.054(5) 0.102(8) 0.071(6) 0.018(6) 0.009(5) 0.006(5)
C5 0.063(5) 0.081(6) 0.061(5) -0.001(5) 0.015(4) 0.014(5)
C6 0.059(5) 0.056(5) 0.051(4) 0.007(4) 0.002(4) 0.000(4)
C1 0.052(4) 0.046(4) 0.039(4) 0.014(3) 0.009(3) 0.001(3)
C7 0.043(4) 0.063(5) 0.048(4) 0.005(4) -0.004(3) 0.001(4)
C8 0.041(4) 0.050(4) 0.032(4) -0.010(3) 0.002(3) -0.012(3)
C9 0.056(5) 0.071(6) 0.053(5) -0.007(4) -0.003(4) -0.016(4)
C10 0.081(6) 0.059(6) 0.089(7) -0.044(5) 0.017(5) -0.010(5)
C11 0.057(5) 0.041(4) 0.091(7) -0.013(4) 0.003(5) 0.000(4)
C12 0.051(4) 0.041(4) 0.068(5) -0.007(4) -0.007(4) 0.000(4)
C13 0.038(4) 0.044(4) 0.037(4) -0.017(3) 0.002(3) 0.009(3)
C14 0.045(4) 0.036(4) 0.039(4) -0.013(3) 0.003(3) 0.001(3)
C15 0.043(4) 0.050(4) 0.038(4) -0.013(3) 0.001(3) 0.017(3)
C16 0.057(4) 0.044(4) 0.028(3) 0.010(3) 0.009(3) 0.010(3)
C17 0.037(4) 0.038(4) 0.050(4) -0.002(3) 0.014(3) 0.003(3)
C18 0.061(5) 0.067(6) 0.086(6) -0.017(5) 0.024(5) -0.018(4)
C19 0.050(4) 0.062(5) 0.067(5) -0.012(4) -0.005(4) 0.017(4)
C20 0.072(6) 0.048(4) 0.069(5) -0.008(4) -0.006(4) -0.007(4)
C21 0.058(5) 0.098(7) 0.070(6) -0.002(5) -0.025(4) 0.005(5)
C22 0.089(7) 0.081(6) 0.064(6) 0.028(5) 0.022(5) 0.023(5)
C23 0.056(5) 0.046(4) 0.051(4) 0.004(3) -0.003(4) 0.000(4)
F1 0.061(4) 0.359(14) 0.151(7) -0.109(8) 0.009(4) -0.007(6)
F2 0.231(11) 0.098(6) 0.360(16) 0.096(8) -0.092(11) -0.061(7)
F3 0.080(4) 0.221(9) 0.161(7) -0.085(6) 0.000(5) 0.005(5)
F4 0.217(9) 0.097(5) 0.184(8) -0.025(5) 0.009(7) -0.033(6)
F5 0.099(5) 0.347(13) 0.078(4) 0.012(6) -0.017(4) -0.045(7)
F6 0.115(5) 0.176(7) 0.090(4) -0.031(5) -0.005(4) -0.011(5)
F7 0.143(6) 0.112(5) 0.149(6) 0.010(5) 0.040(5) -0.043(5)
F8 0.181(7) 0.154(7) 0.088(5) -0.022(5) -0.008(5) -0.020(6)
F9 0.136(6) 0.103(5) 0.169(7) -0.008(5) 0.071(5) -0.033(4)
F10 0.120(6) 0.317(13) 0.108(6) 0.021(7) -0.033(5) -0.037(7)
F11 0.099(5) 0.092(4) 0.152(6) -0.018(4) 0.025(4) 0.029(4)
F12 0.184(8) 0.105(6) 0.266(11) 0.032(6) 0.079(8) 0.088(6)
N1 0.037(3) 0.036(3) 0.053(4) -0.006(3) 0.002(3) 0.001(2)
N2 0.026(3) 0.043(3) 0.061(4) -0.008(3) 0.001(3) -0.002(3)
P1 0.0585(14) 0.0841(18) 0.0758(17) -0.0081(14) 0.0013(12) -0.0181(13)
P2 0.0641(14) 0.0513(13) 0.0708(15) 0.0030(11) 0.0132(12) 0.0096(11)
Rh1 0.0345(3) 0.0328(3) 0.0370(3) 0.0015(2) 0.0008(2) 0.0049(2)
Se1 0.0512(4) 0.0441(4) 0.0450(4) 0.0107(3) 0.0062(3) 0.0100(3)
C24 0.041(5) 0.106(8) 0.104(8) 0.020(6) 0.016(5) 0.013(5)

loop_
_atom_type_symbol
_atom_type_description
_atom_type_scat_dispersion_real
_atom_type_scat_dispersion_imag
_atom_type_scat_source
C C 0.0033 0.0016 'International Tables Vol C Tables 4.2.6.8 and 6.1.1.4'
H H 0.0000 0.0000 'International Tables Vol C Tables 4.2.6.8 and 6.1.1.4'
N N 0.0061 0.0033 'International Tables Vol C Tables 4.2.6.8 and 6.1.1.4'
F F 0.0171 0.0103 'International Tables Vol C Tables 4.2.6.8 and 6.1.1.4'
P P 0.1023 0.0942 'International Tables Vol C Tables 4.2.6.8 and 6.1.1.4'
Cl Cl 0.1484 0.1585 'International Tables Vol C Tables 4.2.6.8 and 6.1.1.4'
Se Se -0.0929 2.2259 'International Tables Vol C Tables 4.2.6.8 and 6.1.1.4'
Rh Rh -1.1178 0.9187 'International Tables Vol C Tables 4.2.6.8 and 6.1.1.4'

loop_
_geom_angle_atom_site_label_1
_geom_angle_atom_site_label_2
_geom_angle_atom_site_label_3
_geom_angle
C1 C2 C3 119.1(8)
C1 C2 H2 120.4
C3 C2 H2 120.4
C4 C3 C2 120.1(9)
C4 C3 H3 119.9
C2 C3 H3 119.9
C5 C4 C3 120.1(8)
C5 C4 H4 120.0
C3 C4 H4 120.0
C4 C5 C6 121.2(9)
C4 C5 H5 119.4
C6 C5 H5 119.4
C5 C6 C1 118.2(8)
C5 C6 H6 120.9
C1 C6 H6 120.9
C2 C1 C6 121.2(7)
C2 C1 Se1 115.5(6)
C6 C1 Se1 123.3(6)
C8 C7 Se1 112.7(5)
C8 C7 H7A 109.1
Se1 C7 H7A 109.1
C8 C7 H7B 109.1
Se1 C7 H7B 109.1
H7A C7 H7B 107.8
N1 C8 C9 121.0(7)
N1 C8 C7 118.8(6)
C9 C8 C7 120.2(6)
C10 C9 C8 119.2(8)
C10 C9 H9 120.4
C8 C9 H9 120.4
C9 C10 C11 120.2(8)
C9 C10 H10 119.9
C11 C10 H10 119.9
C10 C11 C12 118.3(8)
C10 C11 H11 120.8
C12 C11 H11 120.8
N1 C12 C11 121.8(8)
N1 C12 H12 119.1
C11 C12 H12 119.1
C17 C13 C14 107.4(6)
C17 C13 C19 126.6(6)
C14 C13 C19 125.6(6)
C17 C13 Rh1 71.4(4)
C14 C13 Rh1 70.2(3)
C19 C13 Rh1 129.2(5)
C15 C14 C13 108.1(6)
C15 C14 C20 127.1(7)
C13 C14 C20 124.7(6)
C15 C14 Rh1 71.4(4)
C13 C14 Rh1 70.7(3)
C20 C14 Rh1 125.4(5)
C16 C15 C14 107.8(6)
C16 C15 C21 125.3(7)
C14 C15 C21 126.8(7)
C16 C15 Rh1 70.8(4)
C14 C15 Rh1 70.3(4)
C21 C15 Rh1 127.8(5)
C15 C16 C17 109.2(6)
C15 C16 C22 125.0(7)
C17 C16 C22 125.4(7)
C15 C16 Rh1 71.1(4)
C17 C16 Rh1 71.3(4)
C22 C16 Rh1 129.5(5)
C16 C17 C13 107.5(6)
C16 C17 C18 126.3(7)
C13 C17 C18 126.1(7)
C16 C17 Rh1 70.5(4)
C13 C17 Rh1 70.2(4)
C18 C17 Rh1 127.0(5)
C17 C18 H18A 109.5
C17 C18 H18B 109.5
H18A C18 H18B 109.5
C17 C18 H18C 109.5
H18A C18 H18C 109.5
H18B C18 H18C 109.5
C13 C19 H19A 109.5
C13 C19 H19B 109.5
H19A C19 H19B 109.5
C13 C19 H19C 109.5
H19A C19 H19C 109.5
H19B C19 H19C 109.5
C14 C20 H20A 109.5
C14 C20 H20B 109.5
H20A C20 H20B 109.5
C14 C20 H20C 109.5
H20A C20 H20C 109.5
H20B C20 H20C 109.5
C15 C21 H21A 109.5
C15 C21 H21B 109.5
H21A C21 H21B 109.5
C15 C21 H21C 109.5
H21A C21 H21C 109.5
H21B C21 H21C 109.5
C16 C22 H22A 109.5
C16 C22 H22B 109.5
H22A C22 H22B 109.5
C16 C22 H22C 109.5
H22A C22 H22C 109.5
H22B C22 H22C 109.5
N2 C23 C24 178.8(9)
C8 N1 C12 119.3(6)
C8 N1 Rh1 122.0(5)
C12 N1 Rh1 118.2(5)
C23 N2 Rh1 175.7(6)
F2 P1 F1 92.5(7)
F2 P1 F4 174.4(7)
F1 P1 F4 89.9(6)
F2 P1 F5 97.0(6)
F1 P1 F5 90.1(4)
F4 P1 F5 88.1(5)
F2 P1 F6 86.6(6)
F1 P1 F6 88.0(4)
F4 P1 F6 88.5(5)
F5 P1 F6 176.0(6)
F2 P1 F3 90.8(6)
F1 P1 F3 176.6(6)
F4 P1 F3 86.8(5)
F5 P1 F3 90.5(4)
F6 P1 F3 91.2(4)
F10 P2 F12 94.2(6)
F10 P2 F9 90.8(5)
F12 P2 F9 89.7(5)
F10 P2 F8 179.0(5)
F12 P2 F8 86.4(5)
F9 P2 F8 90.0(5)
F10 P2 F7 89.8(5)
F12 P2 F7 91.3(5)
F9 P2 F7 178.8(5)
F8 P2 F7 89.4(4)
F10 P2 F11 89.9(5)
F12 P2 F11 175.9(5)
F9 P2 F11 90.5(4)
F8 P2 F11 89.6(4)
F7 P2 F11 88.5(4)
N2 Rh1 N1 84.2(2)
N2 Rh1 C14 114.7(2)
N1 Rh1 C14 161.0(2)
N2 Rh1 C13 153.8(2)
N1 Rh1 C13 122.0(2)
C14 Rh1 C13 39.2(2)
N2 Rh1 C16 109.4(3)
N1 Rh1 C16 108.7(2)
C14 Rh1 C16 63.9(3)
C13 Rh1 C16 64.2(3)
N2 Rh1 C15 94.2(2)
N1 Rh1 C15 143.7(3)
C14 Rh1 C15 38.3(3)
C13 Rh1 C15 64.8(2)
C16 Rh1 C15 38.1(3)
N2 Rh1 C17 146.7(2)
N1 Rh1 C17 98.4(2)
C14 Rh1 C17 64.6(3)
C13 Rh1 C17 38.4(2)
C16 Rh1 C17 38.3(3)
C15 Rh1 C17 64.3(3)
N2 Rh1 Se1 92.42(17)
N1 Rh1 Se1 82.82(16)
C14 Rh1 Se1 98.28(19)
C13 Rh1 Se1 91.79(18)
C16 Rh1 Se1 155.96(18)
C15 Rh1 Se1 133.4(2)
C17 Rh1 Se1 120.87(19)
C1 Se1 C7 102.8(3)
C1 Se1 Rh1 107.1(2)
C7 Se1 Rh1 92.7(2)
C23 C24 H24A 109.5
C23 C24 H24B 109.5
H24A C24 H24B 109.5
C23 C24 H24C 109.5
H24A C24 H24C 109.5
H24B C24 H24C 109.5

loop_
_geom_bond_atom_site_label_1
_geom_bond_atom_site_label_2
_geom_bond_distance
C2 C1 1.366(11)
C2 C3 1.392(12)
C2 H2 0.9300
C3 C4 1.364(13)
C3 H3 0.9300
C4 C5 1.361(13)
C4 H4 0.9300
C5 C6 1.381(11)
C5 H5 0.9300
C6 C1 1.386(10)
C6 H6 0.9300
C1 Se1 1.926(7)
C7 C8 1.496(10)
C7 Se1 1.948(7)
C7 H7A 0.9700
C7 H7B 0.9700
C8 N1 1.335(8)
C8 C9 1.384(10)
C9 C10 1.354(13)
C9 H9 0.9300
C10 C11 1.372(13)
C10 H10 0.9300
C11 C12 1.375(10)
C11 H11 0.9300
C12 N1 1.342(9)
C12 H12 0.9300
C13 C17 1.423(9)
C13 C14 1.443(9)
C13 C19 1.498(9)
C13 Rh1 2.156(6)
C14 C15 1.414(10)
C14 C20 1.499(10)
C14 Rh1 2.149(6)
C15 C16 1.410(10)
C15 C21 1.495(10)
C15 Rh1 2.163(6)
C16 C17 1.420(10)
C16 C22 1.514(10)
C16 Rh1 2.160(6)
C17 C18 1.494(10)
C17 Rh1 2.171(6)
C18 H18A 0.9600
C18 H18B 0.9600
C18 H18C 0.9600
C19 H19A 0.9600
C19 H19B 0.9600
C19 H19C 0.9600
C20 H20A 0.9600
C20 H20B 0.9600
C20 H20C 0.9600
C21 H21A 0.9600
C21 H21B 0.9600
C21 H21C 0.9600
C22 H22A 0.9600
C22 H22B 0.9600
C22 H22C 0.9600
C23 N2 1.111(9)
C23 C24 1.472(11)
F1 P1 1.533(7)
F2 P1 1.509(8)
F3 P1 1.562(7)
F4 P1 1.553(8)
F5 P1 1.554(7)
F6 P1 1.557(7)
F7 P2 1.570(7)
F8 P2 1.552(7)
F9 P2 1.550(7)
F10 P2 1.524(8)
F11 P2 1.571(6)
F12 P2 1.550(7)
N1 Rh1 2.129(5)
N2 Rh1 2.074(6)
Rh1 Se1 2.4867(9)
C24 H24A 0.9600
C24 H24B 0.9600
C24 H24C 0.9600

loop_
_geom_torsion_atom_site_label_1
_geom_torsion_atom_site_label_2
_geom_torsion_atom_site_label_3
_geom_torsion_atom_site_label_4
_geom_torsion
C1 C2 C3 C4 -1.3(13)
C2 C3 C4 C5 1.9(14)
C3 C4 C5 C6 -1.5(14)
C4 C5 C6 C1 0.5(12)
C3 C2 C1 C6 0.3(12)
C3 C2 C1 Se1 -178.9(6)
C5 C6 C1 C2 0.1(11)
C5 C6 C1 Se1 179.2(6)
Se1 C7 C8 N1 -32.2(8)
Se1 C7 C8 C9 148.9(6)
N1 C8 C9 C10 -0.7(11)
C7 C8 C9 C10 178.2(7)
C8 C9 C10 C11 0.2(13)
C9 C10 C11 C12 1.0(13)
C10 C11 C12 N1 -1.9(12)
C17 C13 C14 C15 -0.1(7)
C19 C13 C14 C15 -173.4(6)
Rh1 C13 C14 C15 61.9(4)
C17 C13 C14 C20 177.7(6)
C19 C13 C14 C20 4.4(11)
Rh1 C13 C14 C20 -120.3(7)
C17 C13 C14 Rh1 -62.1(4)
C19 C13 C14 Rh1 124.7(7)
C13 C14 C15 C16 -0.2(7)
C20 C14 C15 C16 -177.9(7)
Rh1 C14 C15 C16 61.3(5)
C13 C14 C15 C21 175.5(7)
C20 C14 C15 C21 -2.2(12)
Rh1 C14 C15 C21 -123.0(7)
C13 C14 C15 Rh1 -61.5(4)
C20 C14 C15 Rh1 120.8(7)
C14 C15 C16 C17 0.4(7)
C21 C15 C16 C17 -175.4(7)
Rh1 C15 C16 C17 61.4(5)
C14 C15 C16 C22 173.6(7)
C21 C15 C16 C22 -2.2(11)
Rh1 C15 C16 C22 -125.5(7)
C14 C15 C16 Rh1 -61.0(5)
C21 C15 C16 Rh1 123.3(7)
C15 C16 C17 C13 -0.5(7)
C22 C16 C17 C13 -173.6(7)
Rh1 C16 C17 C13 60.8(4)
C15 C16 C17 C18 176.7(6)
C22 C16 C17 C18 3.5(11)
Rh1 C16 C17 C18 -122.1(7)
C15 C16 C17 Rh1 -61.3(5)
C22 C16 C17 Rh1 125.6(7)
C14 C13 C17 C16 0.4(7)
C19 C13 C17 C16 173.6(6)
Rh1 C13 C17 C16 -60.9(4)
C14 C13 C17 C18 -176.8(6)
C19 C13 C17 C18 -3.6(11)
Rh1 C13 C17 C18 121.9(7)
C14 C13 C17 Rh1 61.3(4)
C19 C13 C17 Rh1 -125.5(7)
C9 C8 N1 C12 -0.1(10)
C7 C8 N1 C12 -179.1(6)
C9 C8 N1 Rh1 -172.1(5)
C7 C8 N1 Rh1 9.0(8)
C11 C12 N1 C8 1.5(10)
C11 C12 N1 Rh1 173.7(6)
C8 N1 Rh1 N2 105.4(5)
C12 N1 Rh1 N2 -66.6(5)
C8 N1 Rh1 C14 -82.3(9)
C12 N1 Rh1 C14 105.6(8)
C8 N1 Rh1 C13 -75.4(6)
C12 N1 Rh1 C13 112.6(5)
C8 N1 Rh1 C16 -146.1(5)
C12 N1 Rh1 C16 41.9(6)
C8 N1 Rh1 C15 -165.4(5)
C12 N1 Rh1 C15 22.5(7)
C8 N1 Rh1 C17 -108.0(5)
C12 N1 Rh1 C17 79.9(5)
C8 N1 Rh1 Se1 12.2(5)
C12 N1 Rh1 Se1 -159.8(5)
C15 C14 Rh1 N2 63.1(5)
C13 C14 Rh1 N2 -179.1(4)
C20 C14 Rh1 N2 -59.7(7)
C15 C14 Rh1 N1 -108.4(8)
C13 C14 Rh1 N1 9.4(10)
C20 C14 Rh1 N1 128.8(8)
C15 C14 Rh1 C13 -117.8(6)
C20 C14 Rh1 C13 119.4(8)
C15 C14 Rh1 C16 -37.4(4)
C13 C14 Rh1 C16 80.4(4)
C20 C14 Rh1 C16 -160.2(7)
C13 C14 Rh1 C15 117.8(6)
C20 C14 Rh1 C15 -122.8(8)
C15 C14 Rh1 C17 -80.1(4)
C13 C14 Rh1 C17 37.7(4)
C20 C14 Rh1 C17 157.1(7)
C15 C14 Rh1 Se1 159.6(4)
C13 C14 Rh1 Se1 -82.6(4)
C20 C14 Rh1 Se1 36.8(6)
C17 C13 Rh1 N2 118.9(6)
C14 C13 Rh1 N2 1.8(8)
C19 C13 Rh1 N2 -118.5(7)
C17 C13 Rh1 N1 -59.3(5)
C14 C13 Rh1 N1 -176.4(4)
C19 C13 Rh1 N1 63.3(7)
C17 C13 Rh1 C14 117.1(6)
C19 C13 Rh1 C14 -120.3(8)
C17 C13 Rh1 C16 37.5(4)
C14 C13 Rh1 C16 -79.7(4)
C19 C13 Rh1 C16 160.0(7)
C17 C13 Rh1 C15 79.9(4)
C14 C13 Rh1 C15 -37.3(4)
C19 C13 Rh1 C15 -157.6(7)
C14 C13 Rh1 C17 -117.1(6)
C19 C13 Rh1 C17 122.5(8)
C17 C13 Rh1 Se1 -141.9(4)
C14 C13 Rh1 Se1 100.9(4)
C19 C13 Rh1 Se1 -19.4(7)
C15 C16 Rh1 N2 -71.1(4)
C17 C16 Rh1 N2 170.0(4)
C22 C16 Rh1 N2 49.1(8)
C15 C16 Rh1 N1 -161.4(4)
C17 C16 Rh1 N1 79.6(4)
C22 C16 Rh1 N1 -41.2(8)
C15 C16 Rh1 C14 37.6(4)
C17 C16 Rh1 C14 -81.4(4)
C22 C16 Rh1 C14 157.8(8)
C15 C16 Rh1 C13 81.3(4)
C17 C16 Rh1 C13 -37.6(4)
C22 C16 Rh1 C13 -158.4(8)
C17 C16 Rh1 C15 -118.9(6)
C22 C16 Rh1 C15 120.2(9)
C15 C16 Rh1 C17 118.9(6)
C22 C16 Rh1 C17 -120.8(9)
C15 C16 Rh1 Se1 82.8(6)
C17 C16 Rh1 Se1 -36.1(7)
C22 C16 Rh1 Se1 -156.9(6)
C16 C15 Rh1 N2 116.5(4)
C14 C15 Rh1 N2 -125.7(4)
C21 C15 Rh1 N2 -3.8(7)
C16 C15 Rh1 N1 30.6(6)
C14 C15 Rh1 N1 148.5(4)
C21 C15 Rh1 N1 -89.6(8)
C16 C15 Rh1 C14 -117.8(6)
C21 C15 Rh1 C14 121.9(9)
C16 C15 Rh1 C13 -79.7(4)
C14 C15 Rh1 C13 38.1(4)
C21 C15 Rh1 C13 160.0(8)
C14 C15 Rh1 C16 117.8(6)
C21 C15 Rh1 C16 -120.3(9)
C16 C15 Rh1 C17 -37.0(4)
C14 C15 Rh1 C17 80.9(4)
C21 C15 Rh1 C17 -157.3(8)
C16 C15 Rh1 Se1 -146.2(3)
C14 C15 Rh1 Se1 -28.3(5)
C21 C15 Rh1 Se1 93.5(7)
C16 C17 Rh1 N2 -17.4(6)
C13 C17 Rh1 N2 -135.3(4)
C18 C17 Rh1 N2 103.9(7)
C16 C17 Rh1 N1 -109.6(4)
C13 C17 Rh1 N1 132.5(4)
C18 C17 Rh1 N1 11.7(7)
C16 C17 Rh1 C14 79.4(4)
C13 C17 Rh1 C14 -38.5(4)
C18 C17 Rh1 C14 -159.3(8)
C16 C17 Rh1 C13 117.9(6)
C18 C17 Rh1 C13 -120.8(8)
C13 C17 Rh1 C16 -117.9(6)
C18 C17 Rh1 C16 121.3(8)
C16 C17 Rh1 C15 36.8(4)
C13 C17 Rh1 C15 -81.1(4)
C18 C17 Rh1 C15 158.1(7)
C16 C17 Rh1 Se1 163.8(3)
C13 C17 Rh1 Se1 45.9(4)
C18 C17 Rh1 Se1 -74.9(7)
C2 C1 Se1 C7 -178.4(6)
C6 C1 Se1 C7 2.4(7)
C2 C1 Se1 Rh1 84.8(6)
C6 C1 Se1 Rh1 -94.4(6)
C8 C7 Se1 C1 -74.9(5)
C8 C7 Se1 Rh1 33.4(5)
N2 Rh1 Se1 C1 -1.2(3)
N1 Rh1 Se1 C1 82.7(3)
C14 Rh1 Se1 C1 -116.5(3)
C13 Rh1 Se1 C1 -155.3(3)
C16 Rh1 Se1 C1 -156.7(5)
C15 Rh1 Se1 C1 -99.2(3)
C17 Rh1 Se1 C1 178.2(3)
N2 Rh1 Se1 C7 -105.4(3)
N1 Rh1 Se1 C7 -21.6(3)
C14 Rh1 Se1 C7 139.3(3)
C13 Rh1 Se1 C7 100.5(3)
C16 Rh1 Se1 C7 99.1(5)
C15 Rh1 Se1 C7 156.5(3)
C17 Rh1 Se1 C7 74.0(3)
